data_2014360
loop_
_publ_author_name
'Asahara, Haruyasu '
'Koizumi, Takuya '
'Mochizuki, Eiko '
'Oshima, Takumi '

_publ_section_title
;
 Two conformers of
 10,11-dihydro-5<i>H</i>-dibenzo[<i>a</i>,<i>d</i>]cycloheptene
 spiro-linked with homobenzoquinone epoxide
;
_journal_coeditor_code HJ1087
_journal_issue 3
_journal_name_full 'Acta Crystallographica Section C'
_journal_page_first o136
_journal_page_last o138
_journal_paper_doi 10.1107/S0108270106002800
_journal_volume 62
_journal_year 2006
_chemical_formula_iupac 'C23 H20 O3'
_chemical_formula_moiety 'C23 H20 O3'
_chemical_formula_sum 'C23 H20 O3'
_chemical_formula_weight 344.41
_chemical_melting_point 183.9(8)
_chemical_name_systematic
;
1',5'-dimethylspiro[10,11-dihydro-5H-dibenzo[a,d]cycloheptene-5,8'-
4'-oxatricyclo[5.1.0.0^3,5^]octane]-2',6'-dione
;
_space_group_IT_number 14
_symmetry_cell_setting monoclinic
_symmetry_space_group_name_Hall '-P 2yab'
_symmetry_space_group_name_H-M 'P 1 21/a 1'
_cell_angle_alpha 90
_cell_angle_beta 111.747(7)
_cell_angle_gamma 90
_cell_formula_units_Z 4
_cell_length_a 12.5170(10)
_cell_length_b 10.2060(10)
_cell_length_c 14.704(2)
_cell_measurement_reflns_used 15836
_cell_measurement_temperature 223.2
_cell_measurement_theta_max 27.5
_cell_measurement_theta_min 2.7
_cell_volume 1744.7(3)
_computing_cell_refinement PROCESS-AUTO
_computing_data_collection 'PROCESS-AUTO (Rigaku Corporation, 1998)'
_computing_data_reduction 'TEXSAN (Molecular Structure Corporation & Rigaku Corporation, 2000)'
_computing_publication_material TEXSAN
_computing_structure_refinement TEXSAN
_computing_structure_solution 'SIR92 (Altomare <i>et al.</i>,  1994)'
_diffrn_detector_area_resol_mean 8.00
_diffrn_measured_fraction_theta_full 0.9817
_diffrn_measured_fraction_theta_max 0.9817
_diffrn_measurement_device_type 'Rigaku R-AXIS RAPID imaging-plate'
_diffrn_measurement_method \w
_diffrn_radiation_type 'Mo K\a'
_diffrn_radiation_wavelength 0.7107
_diffrn_reflns_av_R_equivalents 0.081
_diffrn_reflns_limit_h_max 16
_diffrn_reflns_limit_h_min -16
_diffrn_reflns_limit_k_max 13
_diffrn_reflns_limit_k_min -13
_diffrn_reflns_limit_l_max 19
_diffrn_reflns_limit_l_min -19
_diffrn_reflns_number 13852
_diffrn_reflns_theta_full 27.48
_diffrn_reflns_theta_max 27.48
_exptl_absorpt_coefficient_mu 0.086
_exptl_absorpt_correction_T_max 0.991
_exptl_absorpt_correction_T_min 0.974
_exptl_absorpt_correction_type multi-scan
_exptl_absorpt_process_details '(Higashi, 1995)'
_exptl_crystal_colour colorless
_exptl_crystal_density_diffrn 1.311
_exptl_crystal_density_method 'not measured'
_exptl_crystal_description platelet
_exptl_crystal_size_max 0.300
_exptl_crystal_size_mid 0.200
_exptl_crystal_size_min 0.100
_refine_diff_density_max 0.60
_refine_diff_density_min -0.46
_refine_ls_extinction_method none
_refine_ls_goodness_of_fit_ref 1.962
_refine_ls_hydrogen_treatment constr
_refine_ls_number_parameters 235
_refine_ls_number_reflns 3922
_refine_ls_R_factor_gt 0.0863
_refine_ls_shift/su_max 0.0067
_refine_ls_structure_factor_coef Fsqd
_refine_ls_weighting_details 'w = 1/(\s^2^(Fo^2^) + {0.05[Max(Fo^2^,0) + 2Fc^2^]/3}^2^)'
_refine_ls_weighting_scheme calc
_refine_ls_wR_factor_ref 0.1884
_reflns_number_gt 2584
_reflns_number_total 3922
_reflns_threshold_expression F^2^>2\s(F^2^)
_cod_data_source_file hj1087.cif
_cod_data_source_block IIa
_cod_depositor_comments
;
The following automatic conversions were performed:

'_chemical_melting_point' value '183.1-184.7' was changed to
'183.9(8)' - the average value was taken and precision was estimated.

Automatic conversion script
Id: cif_fix_values 1646 2011-03-28 12:23:43Z adriana 

The following automatic conversions were performed:

'_chemical_melting_point' value '183.1-184.7' was changed to
'183.9(8)' - the average value was taken and precision was estimated.

Automatic conversion script
Id: cif_fix_values 1715 2011-07-08 13:25:40Z adriana 
;
_cod_original_cell_volume 1744.7(4)
_cod_original_sg_symbol_H-M 'P 21/a'
_cod_database_code 2014360

loop_
_symmetry_equiv_pos_as_xyz
x,y,z
1/2-x,1/2+y,-z
-x,-y,-z
1/2+x,1/2-y,z

loop_
_atom_site_type_symbol
_atom_site_label
_atom_site_fract_x
_atom_site_fract_y
_atom_site_fract_z
_atom_site_U_iso_or_equiv
_atom_site_adp_type
_atom_site_calc_flag
_atom_site_refinement_flags
_atom_site_occupancy
_atom_site_disorder_assembly
_atom_site_disorder_group
O O1 -0.2400(2) -0.4268(2) -0.5602(2) 0.0620(8) Uani d . 1.00 . .
O O2 -0.3936(2) -0.5743(2) -0.9365(2) 0.0448(7) Uani d . 1.00 . .
O O3 -0.2593(2) -0.6545(2) -0.7128(2) 0.0459(7) Uani d . 1.00 . .
C C1 -0.3681(3) -0.6727(3) -0.6012(2) 0.0490(10) Uani d . 1.00 . .
C C2 -0.3369(2) -0.5921(3) -0.6732(2) 0.0338(8) Uani d . 1.00 . .
C C3 -0.3773(2) -0.6275(3) -0.7771(2) 0.0335(8) Uani d . 1.00 . .
C C4 -0.3842(2) -0.5312(3) -0.8560(2) 0.0322(8) Uani d . 1.00 . .
C C5 -0.3721(2) -0.3884(3) -0.8334(2) 0.0295(7) Uani d . 1.00 . .
C C6 -0.3228(2) -0.3541(3) -0.7235(2) 0.0317(7) Uani d . 1.00 . .
C C7 -0.2963(2) -0.4533(3) -0.6453(2) 0.0387(8) Uani d . 1.00 . .
C C8 -0.3285(2) -0.3082(3) -0.8990(2) 0.0409(9) Uani d . 1.00 . .
C C9 -0.4498(2) -0.3263(3) -0.7858(2) 0.0267(7) Uani d . 1.00 . .
C C10 -0.5424(2) -0.4046(2) -0.7675(2) 0.0264(7) Uani d . 1.00 . .
C C11 -0.6123(2) -0.4896(3) -0.8400(2) 0.0317(7) Uani d . 1.00 . .
C C12 -0.7003(2) -0.5597(3) -0.8267(3) 0.0408(9) Uani d . 1.00 . .
C C13 -0.7214(3) -0.5423(3) -0.7423(3) 0.0470(10) Uani d . 1.00 . .
C C14 -0.6556(3) -0.4545(3) -0.6719(3) 0.0416(9) Uani d . 1.00 . .
C C15 -0.5666(2) -0.3825(3) -0.6826(2) 0.0325(8) Uani d . 1.00 . .
C C16 -0.5057(3) -0.2854(3) -0.6012(2) 0.0434(9) Uani d . 1.00 . .
C C17 -0.4396(3) -0.1678(3) -0.6215(2) 0.0443(9) Uani d . 1.00 . .
C C18 -0.4885(2) -0.1111(3) -0.7233(2) 0.0357(8) Uani d . 1.00 . .
C C19 -0.5367(2) 0.0144(3) -0.7406(3) 0.0466(10) Uani d . 1.00 . .
C C20 -0.5802(3) 0.0676(3) -0.8330(3) 0.0510(10) Uani d . 1.00 . .
C C21 -0.5789(2) -0.0046(3) -0.9135(3) 0.0465(10) Uani d . 1.00 . .
C C22 -0.5340(2) -0.1318(3) -0.8979(2) 0.0371(8) Uani d . 1.00 . .
C C23 -0.4880(2) -0.1846(3) -0.8041(2) 0.0294(7) Uani d . 1.00 . .
H H1 -0.4199 -0.6239 -0.5794 0.0597 Uiso calc . 1.00 . .
H H2 -0.3012 -0.6931 -0.5463 0.0597 Uiso calc . 1.00 . .
H H3 -0.4054 -0.7512 -0.6313 0.0597 Uiso calc . 1.00 . .
H H4 -0.4276 -0.7015 -0.7965 0.0398 Uiso calc . 1.00 . .
H H5 -0.2743 -0.2780 -0.7076 0.0381 Uiso calc . 1.00 . .
H H6 -0.3797 -0.3163 -0.9660 0.0512 Uiso calc . 1.00 . .
H H7 -0.3231 -0.2178 -0.8815 0.0512 Uiso calc . 1.00 . .
H H8 -0.2541 -0.3382 -0.8941 0.0512 Uiso calc . 1.00 . .
H H9 -0.5985 -0.4993 -0.9005 0.0386 Uiso calc . 1.00 . .
H H10 -0.7481 -0.6196 -0.8771 0.0492 Uiso calc . 1.00 . .
H H11 -0.7834 -0.5911 -0.7337 0.0552 Uiso calc . 1.00 . .
H H12 -0.6713 -0.4437 -0.6127 0.0524 Uiso calc . 1.00 . .
H H13 -0.5611 -0.2492 -0.5782 0.0524 Uiso calc . 1.00 . .
H H14 -0.4506 -0.3342 -0.5482 0.0524 Uiso calc . 1.00 . .
H H15 -0.4354 -0.0998 -0.5751 0.0514 Uiso calc . 1.00 . .
H H16 -0.3618 -0.1960 -0.6091 0.0514 Uiso calc . 1.00 . .
H H17 -0.5381 0.0648 -0.6852 0.0566 Uiso calc . 1.00 . .
H H18 -0.6122 0.1545 -0.8428 0.0601 Uiso calc . 1.00 . .
H H19 -0.6104 0.0315 -0.9803 0.0567 Uiso calc . 1.00 . .
H H20 -0.5353 -0.1848 -0.9532 0.0455 Uiso calc . 1.00 . .

loop_
_atom_site_aniso_label
_atom_site_aniso_U_11
_atom_site_aniso_U_22
_atom_site_aniso_U_33
_atom_site_aniso_U_12
_atom_site_aniso_U_13
_atom_site_aniso_U_23
O1 0.075(2) 0.0490(10) 0.0360(10) 0.0010(10) -0.0100(10) -0.0050(10)
O2 0.0580(10) 0.0430(10) 0.0380(10) 0.0040(10) 0.0230(10) -0.0050(10)
O3 0.0430(10) 0.0390(10) 0.054(2) 0.0074(9) 0.0160(10) 0.0020(10)
C1 0.065(2) 0.044(2) 0.037(2) 0.001(2) 0.017(2) 0.011(2)
C2 0.0350(10) 0.030(2) 0.032(2) 0.0050(10) 0.0080(10) 0.0020(10)
C3 0.0320(10) 0.0260(10) 0.042(2) -0.0020(10) 0.0130(10) 0.0000(10)
C4 0.0310(10) 0.033(2) 0.034(2) 0.0010(10) 0.0120(10) -0.0020(10)
C5 0.0270(10) 0.0300(10) 0.033(2) 0.0000(10) 0.0120(10) 0.0030(10)
C6 0.0240(10) 0.0230(10) 0.045(2) -0.0030(10) 0.0100(10) -0.0030(10)
C7 0.0340(10) 0.037(2) 0.037(2) 0.0030(10) 0.0040(10) -0.0050(10)
C8 0.038(2) 0.039(2) 0.055(2) 0.0020(10) 0.0290(10) 0.004(2)
C9 0.0250(10) 0.0240(10) 0.030(2) -0.0010(10) 0.0090(10) 0.0010(10)
C10 0.0280(10) 0.0210(10) 0.030(2) 0.0045(10) 0.0100(10) 0.0060(10)
C11 0.0300(10) 0.031(2) 0.032(2) 0.0000(10) 0.0100(10) 0.0000(10)
C12 0.036(2) 0.029(2) 0.059(2) -0.0040(10) 0.0190(10) -0.003(2)
C13 0.044(2) 0.032(2) 0.077(3) -0.0030(10) 0.036(2) 0.005(2)
C14 0.054(2) 0.034(2) 0.052(2) 0.0060(10) 0.037(2) 0.010(2)
C15 0.0360(10) 0.0290(10) 0.032(2) 0.0070(10) 0.0130(10) 0.0030(10)
C16 0.052(2) 0.048(2) 0.032(2) 0.007(2) 0.0170(10) -0.001(2)
C17 0.048(2) 0.043(2) 0.041(2) -0.0030(10) 0.0150(10) -0.020(2)
C18 0.0300(10) 0.027(2) 0.050(2) -0.0040(10) 0.0150(10) -0.0060(10)
C19 0.043(2) 0.028(2) 0.073(3) -0.0040(10) 0.026(2) -0.010(2)
C20 0.041(2) 0.027(2) 0.091(3) 0.0040(10) 0.032(2) 0.008(2)
C21 0.035(2) 0.040(2) 0.067(3) 0.0060(10) 0.021(2) 0.024(2)
C22 0.0300(10) 0.035(2) 0.048(2) 0.0000(10) 0.0170(10) 0.008(2)
C23 0.0230(10) 0.0250(10) 0.041(2) -0.0020(10) 0.0140(10) 0.0020(10)

loop_
_atom_type_symbol
_atom_type_description
_atom_type_scat_dispersion_real
_atom_type_scat_dispersion_imag
_atom_type_scat_source
C C 0.003 0.002
;International Tables for Crystallography
(1992, Vol. C, Tables 4.2.6.8 and 6.1.1.1)
;
H H 0.000 0.000
;International Tables for Crystallography
(1992, Vol. C, Table 6.1.1.2)
;
O O 0.011 0.006
;International Tables for Crystallography
(1992, Vol. C, Tables 4.2.6.8 and 6.1.1.1)
;

loop_
_geom_angle_atom_site_label_1
_geom_angle_atom_site_label_2
_geom_angle_atom_site_label_3
_geom_angle
_geom_angle_publ_flag
C2 O3 C3 60.6(2) no
C2 C1 H1 109.6 no
C2 C1 H2 110.0 no
C2 C1 H3 110.1 no
H1 C1 H2 108.9 no
H1 C1 H3 108.4 no
H2 C1 H3 109.8 no
O3 C2 C1 115.4(2) no
O3 C2 C3 59.8(2) no
O3 C2 C7 108.3(2) no
C1 C2 C3 121.4(2) no
C1 C2 C7 118.1(3) no
C3 C2 C7 117.8(3) no
O3 C3 C2 59.6(2) no
O3 C3 C4 112.5(2) no
O3 C3 H4 116.2 no
C2 C3 C4 123.0(2) no
C2 C3 H4 116.0 no
C4 C3 H4 116.4 no
O2 C4 C3 118.0(3) no
O2 C4 C5 122.1(3) no
C3 C4 C5 119.8(3) no
C4 C5 C6 115.1(2) no
C4 C5 C8 114.7(3) no
C4 C5 C9 118.5(3) no
C6 C5 C8 116.5(2) no
C6 C5 C9 60.1(2) no
C8 C5 C9 120.5(2) no
C5 C6 C7 123.3(2) no
C5 C6 C9 59.6(2) no
C5 C6 H5 114.3 no
C7 C6 C9 118.4(2) no
C7 C6 H5 115.2 no
C9 C6 H5 114.6 no
O1 C7 C2 119.7(3) no
O1 C7 C6 121.8(3) no
C2 C7 C6 118.4(2) no
C5 C8 H6 110.3 no
C5 C8 H7 111.0 no
C5 C8 H8 110.4 no
H6 C8 H7 108.4 no
H6 C8 H8 108.1 no
H7 C8 H8 108.6 no
C5 C9 C6 60.3(2) no
C5 C9 C10 121.4(2) no
C5 C9 C23 121.8(3) no
C6 C9 C10 119.2(2) no
C6 C9 C23 118.0(2) no
C10 C9 C23 108.9(2) yes
C9 C10 C11 119.7(3) no
C9 C10 C15 120.3(2) no
C11 C10 C15 119.7(3) no
C10 C11 C12 121.1(3) no
C10 C11 H9 119.2 no
C12 C11 H9 119.7 no
C11 C12 C13 119.3(3) no
C11 C12 H10 120.8 no
C13 C12 H10 119.9 no
C12 C13 C14 119.9(3) no
C12 C13 H11 118.9 no
C14 C13 H11 121.2 no
C13 C14 C15 122.4(4) no
C13 C14 H12 118.9 no
C15 C14 H12 118.7 no
C10 C15 C14 117.4(3) no
C10 C15 C16 126.2(3) no
C14 C15 C16 116.4(3) no
C15 C16 C17 120.1(3) no
C15 C16 H13 108.2 no
C15 C16 H14 107.4 no
C17 C16 H13 106.3 no
C17 C16 H14 106.4 no
H13 C16 H14 108.1 no
C16 C17 C18 116.1(2) no
C16 C17 H15 108.4 no
C16 C17 H16 107.8 no
C18 C17 H15 108.8 no
C18 C17 H16 108.2 no
H15 C17 H16 107.2 no
C17 C18 C19 121.5(3) no
C17 C18 C23 120.5(3) no
C19 C18 C23 118.0(3) no
C18 C19 C20 121.9(4) no
C18 C19 H17 118.3 no
C20 C19 H17 119.8 no
C19 C20 C21 120.2(3) no
C19 C20 H18 120.2 no
C21 C20 H18 119.6 no
C20 C21 C22 118.7(3) no
C20 C21 H19 121.4 no
C22 C21 H19 119.9 no
C21 C22 C23 121.0(3) no
C21 C22 H20 119.9 no
C23 C22 H20 119.1 no
C9 C23 C18 117.3(3) no
C9 C23 C22 122.2(3) no
C18 C23 C22 120.1(3) no

loop_
_geom_bond_atom_site_label_1
_geom_bond_atom_site_label_2
_geom_bond_site_symmetry_1
_geom_bond_site_symmetry_2
_geom_bond_distance
_geom_bond_publ_flag
O1 C7 . . 1.218(4) yes
O2 C4 . . 1.227(4) yes
O3 C2 . . 1.451(4) yes
O3 C3 . . 1.454(3) yes
C1 C2 . . 1.503(5) no
C1 H1 . . 0.962 no
C1 H2 . . 0.945 no
C1 H3 . . 0.950 no
C2 C3 . . 1.465(4) yes
C2 C7 . . 1.510(4) no
C3 C4 . . 1.497(4) no
C3 H4 . . 0.957 no
C4 C5 . . 1.490(4) no
C5 C6 . . 1.541(4) yes
C5 C8 . . 1.513(5) no
C5 C9 . . 1.531(4) yes
C6 C7 . . 1.475(4) no
C6 C9 . . 1.539(3) yes
C6 H5 . . 0.960 no
C8 H6 . . 0.960 no
C8 H7 . . 0.953 no
C8 H8 . . 0.957 no
C9 C10 . . 1.512(4) yes
C9 C23 . . 1.516(4) yes
C10 C11 . . 1.401(4) no
C10 C15 . . 1.408(5) yes
C11 C12 . . 1.388(4) no
C11 H9 . . 0.971 no
C12 C13 . . 1.372(6) no
C12 H10 . . 0.976 no
C13 C14 . . 1.386(4) no
C13 H11 . . 0.969 no
C14 C15 . . 1.391(5) no
C14 H12 . . 0.966 no
C15 C16 . . 1.524(4) yes
C16 C17 . . 1.548(5) yes
C16 H13 . . 0.951 no
C16 H14 . . 0.965 no
C17 C18 . . 1.507(4) yes
C17 H15 . . 0.961 no
C17 H16 . . 0.966 no
C18 C19 . . 1.399(4) no
C18 C23 . . 1.408(5) yes
C19 C20 . . 1.375(6) no
C19 H17 . . 0.970 no
C20 C21 . . 1.399(6) no
C20 H18 . . 0.961 no
C21 C22 . . 1.400(4) no
C21 H19 . . 0.984 no
C22 C23 . . 1.391(4) no
C22 H20 . . 0.971 no

loop_
_geom_contact_atom_site_label_1
_geom_contact_atom_site_label_2
_geom_contact_distance
_geom_contact_site_symmetry_2
O1 C1 3.436(4) 2_454
O2 O2 3.032(4) 3_443
O2 C11 3.377(4) 3_443
O2 C4 3.452(3) 3_443
O2 C5 3.583(3) 3_443
O3 C13 3.184(4) 4_535
O3 C19 3.290(4) 4_545
O3 C20 3.446(5) 4_545
O3 C12 3.574(4) 4_535

loop_
_geom_torsion_atom_site_label_1
_geom_torsion_atom_site_label_2
_geom_torsion_atom_site_label_3
_geom_torsion_atom_site_label_4
_geom_torsion
_geom_torsion_publ_flag
O1 C7 C2 O3 -99.5(4) yes
O1 C7 C2 C1 34.0(4) no
O1 C7 C2 C3 -164.4(3) no
O1 C7 C6 C5 167.4(3) no
O1 C7 C6 C9 -122.1(3) no
O2 C4 C3 O3 96.4(3) no
O2 C4 C3 C2 163.8(3) yes
O2 C4 C5 C6 -161.0(3) no
O2 C4 C5 C8 -21.7(3) no
O2 C4 C5 C9 130.7(3) no
O3 C2 C3 C4 -98.5(3) no
O3 C2 C7 C6 78.2(3) no
O3 C3 C2 C1 -103.1(3) no
O3 C3 C2 C7 95.9(3) no
O3 C3 C4 C5 -79.6(3) no
C1 C2 O3 C3 113.0(3) no
C1 C2 C3 C4 158.4(3) no
C1 C2 C7 C6 -148.2(3) no
C2 O3 C3 C4 116.1(3) no
C2 C3 C4 C5 -12.3(4) no
C2 C7 C6 C5 -10.3(4) no
C2 C7 C6 C9 60.2(4) no
C3 O3 C2 C7 -112.1(3) no
C3 C2 C7 C6 13.4(4) no
C3 C4 C5 C6 14.9(4) no
C3 C4 C5 C8 154.2(2) no
C3 C4 C5 C9 -53.3(3) no
C4 C3 C2 C7 -2.5(4) no
C4 C5 C6 C7 -4.0(4) no
C4 C5 C6 C9 -109.8(3) no
C4 C5 C9 C6 104.2(3) no
C4 C5 C9 C10 -3.8(3) no
C4 C5 C9 C23 -149.4(2) no
C5 C6 C9 C10 111.7(3) no
C5 C6 C9 C23 -112.5(3) no
C5 C9 C6 C7 -114.0(3) no
C5 C9 C10 C11 -43.3(3) no
C5 C9 C10 C15 143.3(2) no
C5 C9 C23 C18 -138.8(3) no
C5 C9 C23 C22 48.9(3) no
C6 C5 C9 C10 -108.0(3) no
C6 C5 C9 C23 106.4(2) no
C6 C9 C5 C8 -105.0(2) no
C6 C9 C10 C11 -114.4(3) no
C6 C9 C10 C15 72.2(3) no
C6 C9 C23 C18 -68.1(4) no
C6 C9 C23 C22 119.5(3) no
C7 C6 C5 C8 -142.6(3) no
C7 C6 C5 C9 105.9(3) no
C7 C6 C9 C10 -2.3(4) no
C7 C6 C9 C23 133.5(3) no
C8 C5 C6 C9 111.6(3) no
C8 C5 C9 C10 147.0(2) no
C8 C5 C9 C23 1.4(3) no
C9 C10 C11 C12 -177.9(2) no
C9 C10 C15 C14 177.8(2) no
C9 C10 C15 C16 -1.3(4) no
C9 C23 C18 C17 7.0(4) no
C9 C23 C18 C19 -172.2(3) no
C9 C23 C22 C21 173.7(3) no
C10 C9 C23 C18 71.9(3) no
C10 C9 C23 C22 -100.5(3) no
C10 C11 C12 C13 1.9(4) no
C10 C15 C14 C13 -1.9(4) no
C10 C15 C16 C17 21.6(4) no
C11 C10 C9 C23 106.2(3) no
C11 C10 C15 C14 4.4(4) no
C11 C10 C15 C16 -174.7(3) no
C11 C12 C13 C14 0.6(4) no
C12 C11 C10 C15 -4.5(4) no
C12 C13 C14 C15 -0.6(4) no
C13 C14 C15 C16 177.3(3) no
C14 C15 C16 C17 -157.5(3) no
C15 C10 C9 C23 -67.2(3) no
C15 C16 C17 C18 33.1(4) yes
C16 C17 C18 C19 112.2(3) no
C16 C17 C18 C23 -67.0(4) no
C17 C18 C19 C20 179.1(3) no
C17 C18 C23 C22 179.6(3) no
C18 C19 C20 C21 1.0(5) no
C18 C23 C22 C21 1.6(4) no
C19 C18 C23 C22 0.3(4) no
C19 C20 C21 C22 0.8(5) no
C20 C19 C18 C23 -1.6(5) no
C20 C21 C22 C23 -2.1(4) no
C20 C21 C22 C23 -2.1(4) no
